data_7246822
loop_
_publ_author_name
'Lau, T. A.'
'Khorasani, S.'
'Fernandes, M. A.'

_publ_section_title
;
 Forced topochemistry of a solid-state Diels--Alder reaction by
 encapsulation in epoxy glue
;
_journal_issue 28
_journal_name_full CrystEngComm
_journal_page_first 3988
_journal_page_last 3997
_journal_paper_doi 10.1039/D3CE00388D
_journal_volume 25
_journal_year 2023
_chemical_formula_moiety 'C16 H14 N2 O4 S2, C14 H9 Br'
_chemical_formula_sum 'C30 H23 Br N2 O4 S2'
_chemical_formula_weight 619.53
_space_group_crystal_system triclinic
_space_group_IT_number 2
_space_group_name_Hall '-P 1'
_space_group_name_H-M_alt 'P -1'
_atom_sites_solution_hydrogens geom
_atom_sites_solution_primary dual
_audit_creation_date 2023-04-17
_audit_creation_method
;
Olex2 1.5
(compiled 2023.03.06 svn.rbb2c1857 for OlexSys, GUI svn.r6748)
;
_audit_update_record
;
2023-04-19 deposited with the CCDC.	2023-05-23 downloaded from the CCDC.
;
_cell_angle_alpha 63.4540(10)
_cell_angle_beta 78.3230(10)
_cell_angle_gamma 62.1540(10)
_cell_formula_units_Z 2
_cell_length_a 11.5055(3)
_cell_length_b 11.9465(3)
_cell_length_c 11.9621(3)
_cell_measurement_reflns_used 9172
_cell_measurement_temperature 173(2)
_cell_measurement_theta_max 25.06
_cell_measurement_theta_min 2.19
_cell_volume 1300.50(6)
_computing_cell_refinement 'SAINT v8.34A (Bruker, 2013)'
_computing_data_reduction 'SAINT v8.34A (Bruker, 2013)'
_computing_molecular_graphics 'Olex2 1.5 (Dolomanov et al., 2009)'
_computing_publication_material 'Olex2 1.5 (Dolomanov et al., 2009)'
_computing_structure_refinement 'SHELXL 2018/3 (Sheldrick, 2015)'
_computing_structure_solution 'SHELXT 2018/2 (Sheldrick, 2018)'
_diffrn_ambient_temperature 173.15
_diffrn_measured_fraction_theta_full 0.999
_diffrn_measured_fraction_theta_max 0.998
_diffrn_measurement_device_type 'Bruker APEX-II CCD'
_diffrn_measurement_method '\f and \w scans'
_diffrn_radiation_type MoK\a
_diffrn_radiation_wavelength 0.71073
_diffrn_reflns_av_R_equivalents 0.0687
_diffrn_reflns_av_unetI/netI 0.0634
_diffrn_reflns_Laue_measured_fraction_full 0.999
_diffrn_reflns_Laue_measured_fraction_max 0.998
_diffrn_reflns_limit_h_max 15
_diffrn_reflns_limit_h_min -15
_diffrn_reflns_limit_k_max 15
_diffrn_reflns_limit_k_min -15
_diffrn_reflns_limit_l_max 15
_diffrn_reflns_limit_l_min -15
_diffrn_reflns_number 36453
_diffrn_reflns_point_group_measured_fraction_full 0.999
_diffrn_reflns_point_group_measured_fraction_max 0.998
_diffrn_reflns_theta_full 25.242
_diffrn_reflns_theta_max 28.367
_diffrn_reflns_theta_min 1.903
_diffrn_source_current 30.0
_diffrn_source_power 1.35
_diffrn_source_voltage 45.0
_diffrn_standards_number 0
_exptl_absorpt_coefficient_mu 1.783
_exptl_absorpt_correction_T_max 0.8338
_exptl_absorpt_correction_T_min 0.6239
_exptl_absorpt_correction_type numerical
_exptl_absorpt_process_details
;
SADABS-2016/2 (Bruker,2016/2) was used for absorption correction.
wR2(int) was 0.0572 before and 0.0465 after correction.
The Ratio of minimum to maximum transmission is 0.7483.
The \l/2 correction factor is 0.00150.
;
_exptl_crystal_colour red
_exptl_crystal_colour_primary red
_exptl_crystal_density_diffrn 1.582
_exptl_crystal_description Rectangular
_exptl_crystal_F_000 632
_exptl_crystal_recrystallization_method 'Vapour diffusion from DCM/Hexane'
_exptl_crystal_size_max 0.319
_exptl_crystal_size_mid 0.288
_exptl_crystal_size_min 0.21
_refine_diff_density_max 0.679
_refine_diff_density_min -0.364
_refine_diff_density_rms 0.075
_refine_ls_extinction_method none
_refine_ls_goodness_of_fit_ref 0.963
_refine_ls_hydrogen_treatment constr
_refine_ls_matrix_type full
_refine_ls_number_parameters 357
_refine_ls_number_reflns 6498
_refine_ls_number_restraints 0
_refine_ls_restrained_S_all 0.963
_refine_ls_R_factor_all 0.0687
_refine_ls_R_factor_gt 0.0422
_refine_ls_shift/su_max 0.001
_refine_ls_shift/su_mean 0.000
_refine_ls_structure_factor_coef Fsqd
_refine_ls_weighting_details 'w=1/[\s^2^(Fo^2^)+(0.0631P)^2^] where P=(Fo^2^+2Fc^2^)/3'
_refine_ls_weighting_scheme calc
_refine_ls_wR_factor_gt 0.1081
_refine_ls_wR_factor_ref 0.1143
_reflns_Friedel_coverage 0.000
_reflns_number_gt 4380
_reflns_number_total 6498
_reflns_threshold_expression 'I > 2\s(I)'
_cod_data_source_file d3ce00388d2.cif
_cod_data_source_block 21tal_tal29_tal111a_dic4_9br_0s
_cod_depositor_comments 'Adding full bibliography for 7246822--7246827.cif.'
_cod_database_code 7246822
_shelx_shelxl_version_number 2018/3
_shelx_space_group_comment
;
The symmetry employed for this shelxl refinement is uniquely defined
by the following loop, which should always be used as a source of
symmetry information in preference to the above space-group names.
They are only intended as comments.
;
_shelx_estimated_absorpt_t_max 0.706
_shelx_estimated_absorpt_t_min 0.600
_olex2_refinement_description
;
1. Fixed Uiso
 At 1.2 times of:
  All C(H) groups, All C(H,H) groups
2. Others
 Sof(Br2R)=Sof(H1R)=1-FVAR(1)
 Sof(Br1R)=Sof(H8R)=FVAR(1)
3.a Ternary CH refined with riding coordinates:
 C27R(H27R), C19R(H19R)
3.b Secondary CH2 refined with riding coordinates:
 C28R(H28A,H28B), C29R(H29A,H29B), C30R(H30A,H30B), C20R(H20A,H20B), C21R(H21A,
 H21B), C22R(H22A,H22B)
3.c Aromatic/amide H refined with riding coordinates:
 C1R(H1R), C3R(H3R), C4R(H4R), C5R(H5R), C6R(H6R), C8R(H8R), C10R(H10R),
 C11R(H11R), C12R(H12R), C13R(H13R)
;
_olex2_submission_special_instructions 'No special instructions were received'

loop_
_space_group_symop_operation_xyz
'x, y, z'
'-x, -y, -z'

loop_
_atom_site_label
_atom_site_type_symbol
_atom_site_fract_x
_atom_site_fract_y
_atom_site_fract_z
_atom_site_U_iso_or_equiv
_atom_site_adp_type
_atom_site_occupancy
_atom_site_site_symmetry_order
_atom_site_calc_flag
_atom_site_refinement_flags_posn
_atom_site_refinement_flags_adp
_atom_site_refinement_flags_occupancy
_atom_site_disorder_assembly
_atom_site_disorder_group
Br1R Br 0.76854(3) 0.78654(3) 0.75108(3) 0.04784(14) Uani 0.9701(11) 1 d . . P A 1
Br2R Br 0.7164(9) 0.2759(10) 0.7437(9) 0.038(4) Uiso 0.0299(11) 1 d . . P A 2
S2R S 0.55275(6) 0.61191(7) 1.02296(6) 0.02817(17) Uani 1 1 d . . . . .
O3R O 0.82527(18) 0.3831(2) 1.15219(18) 0.0375(5) Uani 1 1 d . . . . .
O4R O 0.69254(18) 0.10707(19) 1.09260(18) 0.0372(5) Uani 1 1 d . . . . .
N2R N 0.7910(2) 0.2091(2) 1.1440(2) 0.0282(5) Uani 1 1 d . . . . .
C23R C 0.7597(2) 0.3450(3) 1.1242(2) 0.0266(6) Uani 1 1 d . . . . .
C24R C 0.6282(2) 0.4336(3) 1.0605(2) 0.0252(5) Uani 1 1 d . . . . .
C25R C 0.5893(2) 0.3530(3) 1.0438(2) 0.0262(6) Uani 1 1 d . . . . .
C26R C 0.6929(3) 0.2072(3) 1.0951(2) 0.0274(6) Uani 1 1 d . . . . .
C27R C 0.9016(2) 0.0832(3) 1.2179(2) 0.0292(6) Uani 1 1 d . . . . .
H27R H 0.893296 0.001304 1.223209 0.035 Uiso 1 1 calc R U . . .
C28R C 1.0445(2) 0.0637(3) 1.1823(3) 0.0330(6) Uani 1 1 d . . . . .
H28A H 1.054963 0.151056 1.143668 0.040 Uiso 1 1 calc R U . . .
H28B H 1.088942 0.007296 1.132726 0.040 Uiso 1 1 calc R U . . .
C29R C 1.0773(2) -0.0178(3) 1.3238(3) 0.0364(7) Uani 1 1 d . . . . .
H29A H 1.110017 -0.119247 1.353352 0.044 Uiso 1 1 calc R U . . .
H29B H 1.135636 0.004644 1.352269 0.044 Uiso 1 1 calc R U . . .
C30R C 0.9301(2) 0.0571(3) 1.3502(3) 0.0369(7) Uani 1 1 d . . . . .
H30A H 0.894250 -0.003928 1.418380 0.044 Uiso 1 1 calc R U . . .
H30B H 0.906679 0.142464 1.361296 0.044 Uiso 1 1 calc R U . . .
S1R S 0.98290(6) 0.35785(6) 0.49278(6) 0.02499(16) Uani 1 1 d . . . . .
O1R O 0.70087(17) 0.52822(19) 0.37303(18) 0.0355(5) Uani 1 1 d . . . . .
O2R O 0.74631(17) 0.88086(18) 0.38914(17) 0.0339(4) Uani 1 1 d . . . . .
N1R N 0.6871(2) 0.7333(2) 0.3633(2) 0.0276(5) Uani 1 1 d . . . . .
C15R C 0.7457(2) 0.5918(3) 0.3916(2) 0.0254(6) Uani 1 1 d . . . . .
C16R C 0.8764(2) 0.5332(3) 0.4504(2) 0.0233(5) Uani 1 1 d . . . . .
C17R C 0.8891(2) 0.6362(3) 0.4554(2) 0.0232(5) Uani 1 1 d . . . . .
C18R C 0.7686(2) 0.7678(3) 0.3999(2) 0.0256(6) Uani 1 1 d . . . . .
C19R C 0.5689(2) 0.8382(3) 0.2864(3) 0.0332(6) Uani 1 1 d . . . . .
H19R H 0.552014 0.931117 0.279519 0.040 Uiso 1 1 calc R U . . .
C20R C 0.4398(3) 0.8249(3) 0.3147(3) 0.0408(7) Uani 1 1 d . . . . .
H20A H 0.375553 0.881382 0.359141 0.049 Uiso 1 1 calc R U . . .
H20B H 0.450569 0.727939 0.356606 0.049 Uiso 1 1 calc R U . . .
C21R C 0.4147(3) 0.8912(3) 0.1730(3) 0.0394(7) Uani 1 1 d . . . . .
H21A H 0.360499 0.992718 0.138480 0.047 Uiso 1 1 calc R U . . .
H21B H 0.381196 0.844890 0.145295 0.047 Uiso 1 1 calc R U . . .
C22R C 0.5646(3) 0.8480(4) 0.1541(3) 0.0448(8) Uani 1 1 d . . . . .
H22A H 0.614195 0.758416 0.146114 0.054 Uiso 1 1 calc R U . . .
H22B H 0.587410 0.921115 0.086722 0.054 Uiso 1 1 calc R U . . .
C1R C 0.7581(3) 0.6334(3) 0.7481(2) 0.0297(6) Uani 1 1 d . . . . .
H1R H 0.763946 0.709880 0.748552 0.036 Uiso 0.0299(11) 1 calc R U P A 2
C2R C 0.6421(2) 0.6573(3) 0.7020(2) 0.0277(6) Uani 1 1 d . . . . .
C3R C 0.5307(3) 0.7891(3) 0.6568(3) 0.0333(6) Uani 1 1 d . . . . .
H3R H 0.534410 0.868006 0.654090 0.040 Uiso 1 1 calc R U . . .
C4R C 0.4198(3) 0.8033(3) 0.6176(3) 0.0352(7) Uani 1 1 d . . . . .
H4R H 0.347076 0.891812 0.588076 0.042 Uiso 1 1 calc R U . . .
C5R C 0.4116(3) 0.6874(3) 0.6203(2) 0.0348(7) Uani 1 1 d . . . . .
H5R H 0.332993 0.698532 0.593831 0.042 Uiso 1 1 calc R U . . .
C6R C 0.5148(3) 0.5613(3) 0.6603(2) 0.0321(6) Uani 1 1 d . . . . .
H6R H 0.508074 0.485102 0.660247 0.039 Uiso 1 1 calc R U . . .
C7R C 0.6341(2) 0.5400(3) 0.7027(2) 0.0268(6) Uani 1 1 d . . . . .
C8R C 0.7410(3) 0.4105(3) 0.7456(2) 0.0293(6) Uani 1 1 d . . . . .
H8R H 0.735829 0.334011 0.744304 0.035 Uiso 0.9701(11) 1 calc R U P A 1
C9R C 0.8555(2) 0.3898(3) 0.7904(2) 0.0292(6) Uani 1 1 d . . . . .
C10R C 0.9657(3) 0.2570(3) 0.8321(3) 0.0353(7) Uani 1 1 d . . . . .
H10R H 0.960410 0.180661 0.830548 0.042 Uiso 1 1 calc R U . . .
C11R C 1.0782(3) 0.2374(3) 0.8739(3) 0.0405(7) Uani 1 1 d . . . . .
H11R H 1.151342 0.148960 0.898729 0.049 Uiso 1 1 calc R U . . .
C12R C 1.0855(3) 0.3494(3) 0.8802(3) 0.0414(7) Uani 1 1 d . . . . .
H12R H 1.162850 0.334601 0.912325 0.050 Uiso 1 1 calc R U . . .
C13R C 0.9836(3) 0.4777(3) 0.8410(3) 0.0368(7) Uani 1 1 d . . . . .
H13R H 0.991377 0.551353 0.845531 0.044 Uiso 1 1 calc R U . . .
C14R C 0.8651(2) 0.5040(3) 0.7932(2) 0.0290(6) Uani 1 1 d . . . . .

loop_
_atom_site_aniso_label
_atom_site_aniso_U_11
_atom_site_aniso_U_22
_atom_site_aniso_U_33
_atom_site_aniso_U_23
_atom_site_aniso_U_13
_atom_site_aniso_U_12
Br1R 0.0455(2) 0.0425(2) 0.0778(3) -0.03753(19) 0.00418(17) -0.02503(16)
S2R 0.0302(3) 0.0280(4) 0.0331(4) -0.0135(3) -0.0040(3) -0.0150(3)
O3R 0.0328(10) 0.0428(12) 0.0433(12) -0.0176(10) -0.0045(9) -0.0193(9)
O4R 0.0419(11) 0.0292(11) 0.0427(12) -0.0158(9) -0.0101(9) -0.0117(9)
N2R 0.0256(11) 0.0293(12) 0.0306(12) -0.0130(10) -0.0018(9) -0.0110(10)
C23R 0.0273(13) 0.0319(15) 0.0241(14) -0.0129(12) 0.0027(11) -0.0150(12)
C24R 0.0245(13) 0.0326(14) 0.0223(13) -0.0127(11) 0.0024(10) -0.0146(11)
C25R 0.0257(13) 0.0326(15) 0.0204(13) -0.0097(11) 0.0002(10) -0.0136(12)
C26R 0.0297(14) 0.0319(15) 0.0242(14) -0.0136(12) 0.0005(11) -0.0139(12)
C27R 0.0234(13) 0.0281(14) 0.0340(15) -0.0124(12) -0.0003(11) -0.0095(11)
C28R 0.0246(14) 0.0339(16) 0.0366(16) -0.0139(13) 0.0048(12) -0.0118(12)
C29R 0.0256(14) 0.0353(16) 0.0415(17) -0.0077(14) -0.0052(12) -0.0131(13)
C30R 0.0263(14) 0.0448(18) 0.0326(16) -0.0119(14) -0.0023(12) -0.0126(13)
S1R 0.0226(3) 0.0228(3) 0.0335(4) -0.0126(3) -0.0002(3) -0.0115(3)
O1R 0.0267(10) 0.0390(11) 0.0463(12) -0.0204(10) -0.0033(8) -0.0141(9)
O2R 0.0334(10) 0.0218(10) 0.0418(12) -0.0098(9) -0.0035(8) -0.0097(8)
N1R 0.0235(11) 0.0252(12) 0.0302(12) -0.0087(10) -0.0060(9) -0.0074(9)
C15R 0.0226(13) 0.0327(15) 0.0273(14) -0.0166(12) 0.0031(10) -0.0137(12)
C16R 0.0210(12) 0.0254(13) 0.0243(14) -0.0098(11) 0.0013(10) -0.0113(11)
C17R 0.0209(12) 0.0259(14) 0.0216(13) -0.0076(11) 0.0005(10) -0.0113(11)
C18R 0.0241(13) 0.0277(14) 0.0234(14) -0.0094(11) 0.0025(10) -0.0117(11)
C19R 0.0271(14) 0.0292(15) 0.0387(17) -0.0148(13) -0.0090(12) -0.0041(12)
C20R 0.0274(15) 0.0442(18) 0.0383(17) -0.0139(14) -0.0026(12) -0.0074(13)
C21R 0.0258(14) 0.0507(19) 0.0411(18) -0.0245(15) -0.0049(12) -0.0086(14)
C22R 0.0289(15) 0.064(2) 0.0321(17) -0.0173(16) -0.0017(12) -0.0136(15)
C1R 0.0293(14) 0.0354(16) 0.0350(16) -0.0221(13) 0.0099(12) -0.0184(13)
C2R 0.0302(14) 0.0277(14) 0.0296(15) -0.0170(12) 0.0081(11) -0.0140(12)
C3R 0.0356(15) 0.0303(15) 0.0355(16) -0.0189(13) 0.0098(12) -0.0138(13)
C4R 0.0289(15) 0.0349(16) 0.0376(17) -0.0177(14) 0.0068(12) -0.0103(13)
C5R 0.0275(14) 0.0496(19) 0.0318(16) -0.0198(14) 0.0053(12) -0.0188(14)
C6R 0.0343(15) 0.0401(17) 0.0328(15) -0.0199(13) 0.0092(12) -0.0231(14)
C7R 0.0312(14) 0.0319(15) 0.0278(14) -0.0182(12) 0.0100(11) -0.0197(12)
C8R 0.0323(14) 0.0285(14) 0.0332(15) -0.0170(12) 0.0104(12) -0.0175(12)
C9R 0.0307(14) 0.0321(15) 0.0255(14) -0.0133(12) 0.0093(11) -0.0161(12)
C10R 0.0372(16) 0.0327(16) 0.0322(16) -0.0144(13) 0.0105(12) -0.0151(13)
C11R 0.0308(16) 0.0439(18) 0.0288(16) -0.0116(14) 0.0078(12) -0.0081(14)
C12R 0.0297(15) 0.062(2) 0.0321(17) -0.0210(15) 0.0056(12) -0.0196(15)
C13R 0.0312(15) 0.0505(19) 0.0375(17) -0.0239(15) 0.0105(12) -0.0226(15)
C14R 0.0272(14) 0.0360(16) 0.0299(15) -0.0177(13) 0.0087(11) -0.0176(12)

loop_
_atom_type_symbol
_atom_type_description
_atom_type_scat_dispersion_real
_atom_type_scat_dispersion_imag
_atom_type_scat_source
C C 0.0033 0.0016 'International Tables Vol C Tables 4.2.6.8 and 6.1.1.4'
H H 0.0000 0.0000 'International Tables Vol C Tables 4.2.6.8 and 6.1.1.4'
Br Br -0.2901 2.4595 'International Tables Vol C Tables 4.2.6.8 and 6.1.1.4'
N N 0.0061 0.0033 'International Tables Vol C Tables 4.2.6.8 and 6.1.1.4'
O O 0.0106 0.0060 'International Tables Vol C Tables 4.2.6.8 and 6.1.1.4'
S S 0.1246 0.1234 'International Tables Vol C Tables 4.2.6.8 and 6.1.1.4'

loop_
_exptl_crystal_face_index_h
_exptl_crystal_face_index_k
_exptl_crystal_face_index_l
_exptl_crystal_face_perp_dist
3.00 -2.00 3.00 0.1150
-2.00 1.00 -1.00 0.0840
-3.00 2.00 -3.00 0.0950
-4.00 -1.00 4.00 0.2060
1.00 1.00 2.00 0.1370
3.00 2.00 3.00 0.1110
-1.00 -1.00 -2.00 0.0990
-3.00 -2.00 -3.00 0.0930
0.00 1.00 0.00 0.1190
-2.00 -3.00 -1.00 0.1000
2.00 3.00 1.00 0.1110
-1.00 4.00 1.00 0.1080
2.00 4.00 3.00 0.0800
-2.00 -4.00 -3.00 0.0530
3.00 1.00 -3.00 0.1810
0.00 -4.00 -1.00 0.0630
-2.00 -3.00 -2.00 0.0530
-3.00 -3.00 2.00 0.1570

loop_
_geom_angle_atom_site_label_1
_geom_angle_atom_site_label_2
_geom_angle_atom_site_label_3
_geom_angle
_geom_angle_site_symmetry_1
_geom_angle_site_symmetry_3
_geom_angle_publ_flag
C24R S2R C25R 95.95(12) . 2_667 ?
C23R N2R C27R 126.4(2) . . ?
C26R N2R C23R 110.1(2) . . ?
C26R N2R C27R 123.1(2) . . ?
O3R C23R N2R 127.1(2) . . ?
O3R C23R C24R 126.7(2) . . ?
N2R C23R C24R 106.2(2) . . ?
C23R C24R S2R 120.03(18) . . ?
C25R C24R S2R 131.5(2) . . ?
C25R C24R C23R 108.4(2) . . ?
C24R C25R S2R 132.5(2) . 2_667 ?
C24R C25R C26R 108.6(2) . . ?
C26R C25R S2R 118.84(19) . 2_667 ?
O4R C26R N2R 126.6(2) . . ?
O4R C26R C25R 126.8(2) . . ?
N2R C26R C25R 106.6(2) . . ?
N2R C27R H27R 108.4 . . ?
N2R C27R C28R 120.6(2) . . ?
N2R C27R C30R 120.6(2) . . ?
C28R C27R H27R 108.4 . . ?
C30R C27R H27R 108.4 . . ?
C30R C27R C28R 88.66(19) . . ?
C27R C28R H28A 114.1 . . ?
C27R C28R H28B 114.1 . . ?
C27R C28R C29R 87.09(19) . . ?
H28A C28R H28B 111.3 . . ?
C29R C28R H28A 114.1 . . ?
C29R C28R H28B 114.1 . . ?
C28R C29R H29A 113.9 . . ?
C28R C29R H29B 113.9 . . ?
H29A C29R H29B 111.1 . . ?
C30R C29R C28R 88.43(19) . . ?
C30R C29R H29A 113.9 . . ?
C30R C29R H29B 113.9 . . ?
C27R C30R C29R 87.2(2) . . ?
C27R C30R H30A 114.1 . . ?
C27R C30R H30B 114.1 . . ?
C29R C30R H30A 114.1 . . ?
C29R C30R H30B 114.1 . . ?
H30A C30R H30B 111.3 . . ?
C16R S1R C17R 95.85(11) . 2_766 ?
C15R N1R C19R 126.4(2) . . ?
C18R N1R C15R 110.3(2) . . ?
C18R N1R C19R 122.4(2) . . ?
O1R C15R N1R 127.2(2) . . ?
O1R C15R C16R 126.5(2) . . ?
N1R C15R C16R 106.4(2) . . ?
C15R C16R S1R 119.89(18) . . ?
C17R C16R S1R 131.84(19) . . ?
C17R C16R C15R 108.2(2) . . ?
C16R C17R S1R 132.31(19) . 2_766 ?
C16R C17R C18R 108.8(2) . . ?
C18R C17R S1R 118.88(18) . 2_766 ?
O2R C18R N1R 126.7(2) . . ?
O2R C18R C17R 127.0(2) . . ?
N1R C18R C17R 106.3(2) . . ?
N1R C19R H19R 108.6 . . ?
N1R C19R C20R 121.9(2) . . ?
N1R C19R C22R 118.4(2) . . ?
C20R C19R H19R 108.6 . . ?
C20R C19R C22R 89.0(2) . . ?
C22R C19R H19R 108.6 . . ?
C19R C20R H20A 113.9 . . ?
C19R C20R H20B 113.9 . . ?
C19R C20R C21R 88.3(2) . . ?
H20A C20R H20B 111.1 . . ?
C21R C20R H20A 113.9 . . ?
C21R C20R H20B 113.9 . . ?
C20R C21R H21A 114.0 . . ?
C20R C21R H21B 114.0 . . ?
C20R C21R C22R 88.0(2) . . ?
H21A C21R H21B 111.2 . . ?
C22R C21R H21A 114.0 . . ?
C22R C21R H21B 114.0 . . ?
C19R C22R C21R 87.1(2) . . ?
C19R C22R H22A 114.1 . . ?
C19R C22R H22B 114.1 . . ?
C21R C22R H22A 114.1 . . ?
C21R C22R H22B 114.1 . . ?
H22A C22R H22B 111.3 . . ?
C2R C1R Br1R 117.9(2) . . ?
C2R C1R H1R 118.1 . . ?
C14R C1R Br1R 118.18(19) . . ?
C14R C1R H1R 118.1 . . ?
C14R C1R C2R 123.9(2) . . ?
C1R C2R C3R 124.5(2) . . ?
C1R C2R C7R 117.5(2) . . ?
C3R C2R C7R 118.0(2) . . ?
C2R C3R H3R 119.4 . . ?
C4R C3R C2R 121.2(3) . . ?
C4R C3R H3R 119.4 . . ?
C3R C4R H4R 119.7 . . ?
C3R C4R C5R 120.6(3) . . ?
C5R C4R H4R 119.7 . . ?
C4R C5R H5R 119.8 . . ?
C6R C5R C4R 120.4(2) . . ?
C6R C5R H5R 119.8 . . ?
C5R C6R H6R 119.2 . . ?
C5R C6R C7R 121.5(3) . . ?
C7R C6R H6R 119.2 . . ?
C6R C7R C2R 118.2(2) . . ?
C8R C7R C2R 119.4(2) . . ?
C8R C7R C6R 122.3(2) . . ?
C7R C8R Br2R 114.5(4) . . ?
C7R C8R H8R 119.0 . . ?
C7R C8R C9R 121.9(2) . . ?
C9R C8R Br2R 123.5(4) . . ?
C9R C8R H8R 119.0 . . ?
C8R C9R C10R 121.5(2) . . ?
C8R C9R C14R 119.9(2) . . ?
C10R C9R C14R 118.6(2) . . ?
C9R C10R H10R 119.3 . . ?
C11R C10R C9R 121.5(3) . . ?
C11R C10R H10R 119.3 . . ?
C10R C11R H11R 120.2 . . ?
C10R C11R C12R 119.6(3) . . ?
C12R C11R H11R 120.2 . . ?
C11R C12R H12R 119.5 . . ?
C13R C12R C11R 121.1(3) . . ?
C13R C12R H12R 119.5 . . ?
C12R C13R H13R 119.4 . . ?
C12R C13R C14R 121.3(3) . . ?
C14R C13R H13R 119.4 . . ?
C1R C14R C9R 117.4(2) . . ?
C1R C14R C13R 124.6(3) . . ?
C13R C14R C9R 117.9(2) . . ?

loop_
_geom_bond_atom_site_label_1
_geom_bond_atom_site_label_2
_geom_bond_distance
_geom_bond_site_symmetry_2
_geom_bond_publ_flag
Br1R C1R 1.905(3) . ?
Br2R C8R 1.768(10) . ?
S2R C24R 1.751(3) . ?
S2R C25R 1.753(2) 2_667 ?
O3R C23R 1.204(3) . ?
O4R C26R 1.212(3) . ?
N2R C23R 1.401(3) . ?
N2R C26R 1.386(3) . ?
N2R C27R 1.463(3) . ?
C23R C24R 1.496(3) . ?
C24R C25R 1.334(3) . ?
C25R C26R 1.494(4) . ?
C27R H27R 1.0000 . ?
C27R C28R 1.545(3) . ?
C27R C30R 1.544(4) . ?
C28R H28A 0.9900 . ?
C28R H28B 0.9900 . ?
C28R C29R 1.549(4) . ?
C29R H29A 0.9900 . ?
C29R H29B 0.9900 . ?
C29R C30R 1.546(4) . ?
C30R H30A 0.9900 . ?
C30R H30B 0.9900 . ?
S1R C16R 1.747(3) . ?
S1R C17R 1.750(2) 2_766 ?
O1R C15R 1.206(3) . ?
O2R C18R 1.200(3) . ?
N1R C15R 1.394(3) . ?
N1R C18R 1.389(3) . ?
N1R C19R 1.467(3) . ?
C15R C16R 1.500(3) . ?
C16R C17R 1.334(3) . ?
C17R C18R 1.497(3) . ?
C19R H19R 1.0000 . ?
C19R C20R 1.522(4) . ?
C19R C22R 1.542(4) . ?
C20R H20A 0.9900 . ?
C20R H20B 0.9900 . ?
C20R C21R 1.539(4) . ?
C21R H21A 0.9900 . ?
C21R H21B 0.9900 . ?
C21R C22R 1.551(4) . ?
C22R H22A 0.9900 . ?
C22R H22B 0.9900 . ?
C1R H1R 0.9500 . ?
C1R C2R 1.403(4) . ?
C1R C14R 1.394(4) . ?
C2R C3R 1.431(4) . ?
C2R C7R 1.442(3) . ?
C3R H3R 0.9500 . ?
C3R C4R 1.358(4) . ?
C4R H4R 0.9500 . ?
C4R C5R 1.416(4) . ?
C5R H5R 0.9500 . ?
C5R C6R 1.350(4) . ?
C6R H6R 0.9500 . ?
C6R C7R 1.430(4) . ?
C7R C8R 1.392(4) . ?
C8R H8R 0.9500 . ?
C8R C9R 1.395(4) . ?
C9R C10R 1.430(4) . ?
C9R C14R 1.436(4) . ?
C10R H10R 0.9500 . ?
C10R C11R 1.361(4) . ?
C11R H11R 0.9500 . ?
C11R C12R 1.414(4) . ?
C12R H12R 0.9500 . ?
C12R C13R 1.358(4) . ?
C13R H13R 0.9500 . ?
C13R C14R 1.427(4) . ?

loop_
_geom_torsion_atom_site_label_1
_geom_torsion_atom_site_label_2
_geom_torsion_atom_site_label_3
_geom_torsion_atom_site_label_4
_geom_torsion
_geom_torsion_site_symmetry_1
_geom_torsion_site_symmetry_2
_geom_torsion_site_symmetry_3
_geom_torsion_site_symmetry_4
_geom_torsion_publ_flag
Br1R C1R C2R C3R 0.1(4) . . . . ?
Br1R C1R C2R C7R -178.66(17) . . . . ?
Br1R C1R C14R C9R 179.93(17) . . . . ?
Br1R C1R C14R C13R -0.6(4) . . . . ?
Br2R C8R C9R C10R 3.7(5) . . . . ?
Br2R C8R C9R C14R -177.4(4) . . . . ?
S2R C24R C25R S2R 0.2(4) . . . 2_667 ?
S2R C24R C25R C26R -179.55(19) . . . . ?
S2R C25R C26R O4R 2.5(4) 2_667 . . . ?
S2R C25R C26R N2R -178.57(17) 2_667 . . . ?
O3R C23R C24R S2R -1.7(4) . . . . ?
O3R C23R C24R C25R 178.8(3) . . . . ?
N2R C23R C24R S2R 178.49(17) . . . . ?
N2R C23R C24R C25R -1.0(3) . . . . ?
N2R C27R C28R C29R 147.2(2) . . . . ?
N2R C27R C30R C29R -147.3(2) . . . . ?
C23R N2R C26R O4R 177.0(3) . . . . ?
C23R N2R C26R C25R -1.9(3) . . . . ?
C23R N2R C27R C28R -60.5(3) . . . . ?
C23R N2R C27R C30R 48.0(4) . . . . ?
C23R C24R C25R S2R 179.6(2) . . . 2_667 ?
C23R C24R C25R C26R -0.1(3) . . . . ?
C24R C25R C26R O4R -177.7(3) . . . . ?
C24R C25R C26R N2R 1.2(3) . . . . ?
C25R S2R C24R C23R -179.5(2) 2_667 . . . ?
C25R S2R C24R C25R -0.2(3) 2_667 . . . ?
C26R N2R C23R O3R -178.0(3) . . . . ?
C26R N2R C23R C24R 1.8(3) . . . . ?
C26R N2R C27R C28R 127.2(3) . . . . ?
C26R N2R C27R C30R -124.3(3) . . . . ?
C27R N2R C23R O3R 8.9(4) . . . . ?
C27R N2R C23R C24R -171.3(2) . . . . ?
C27R N2R C26R O4R -9.6(4) . . . . ?
C27R N2R C26R C25R 171.5(2) . . . . ?
C27R C28R C29R C30R -21.9(2) . . . . ?
C28R C27R C30R C29R -22.0(2) . . . . ?
C28R C29R C30R C27R 21.9(2) . . . . ?
C30R C27R C28R C29R 21.9(2) . . . . ?
S1R C16R C17R S1R -0.5(4) . . . 2_766 ?
S1R C16R C17R C18R 176.98(19) . . . . ?
S1R C17R C18R O2R -2.3(4) 2_766 . . . ?
S1R C17R C18R N1R 177.85(17) 2_766 . . . ?
O1R C15R C16R S1R 2.9(4) . . . . ?
O1R C15R C16R C17R -179.4(2) . . . . ?
N1R C15R C16R S1R -177.18(17) . . . . ?
N1R C15R C16R C17R 0.5(3) . . . . ?
N1R C19R C20R C21R -144.2(2) . . . . ?
N1R C19R C22R C21R 146.9(2) . . . . ?
C15R N1R C18R O2R -179.6(2) . . . . ?
C15R N1R C18R C17R 0.3(3) . . . . ?
C15R N1R C19R C20R 54.9(4) . . . . ?
C15R N1R C19R C22R -53.3(4) . . . . ?
C15R C16R C17R S1R -177.75(19) . . . 2_766 ?
C15R C16R C17R C18R -0.3(3) . . . . ?
C16R C17R C18R O2R 179.9(2) . . . . ?
C16R C17R C18R N1R 0.0(3) . . . . ?
C17R S1R C16R C15R 177.37(19) 2_766 . . . ?
C17R S1R C16R C17R 0.3(3) 2_766 . . . ?
C18R N1R C15R O1R 179.4(2) . . . . ?
C18R N1R C15R C16R -0.5(3) . . . . ?
C18R N1R C19R C20R -136.7(3) . . . . ?
C18R N1R C19R C22R 115.1(3) . . . . ?
C19R N1R C15R O1R -11.0(4) . . . . ?
C19R N1R C15R C16R 169.1(2) . . . . ?
C19R N1R C18R O2R 10.4(4) . . . . ?
C19R N1R C18R C17R -169.7(2) . . . . ?
C19R C20R C21R C22R 20.8(2) . . . . ?
C20R C19R C22R C21R 20.7(2) . . . . ?
C20R C21R C22R C19R -20.5(2) . . . . ?
C22R C19R C20R C21R -20.9(2) . . . . ?
C1R C2R C3R C4R -177.6(3) . . . . ?
C1R C2R C7R C6R 177.8(2) . . . . ?
C1R C2R C7R C8R -1.5(4) . . . . ?
C2R C1R C14R C9R 0.8(4) . . . . ?
C2R C1R C14R C13R -179.7(3) . . . . ?
C2R C3R C4R C5R -0.1(4) . . . . ?
C2R C7R C8R Br2R 179.0(4) . . . . ?
C2R C7R C8R C9R 1.3(4) . . . . ?
C3R C2R C7R C6R -1.0(3) . . . . ?
C3R C2R C7R C8R 179.7(2) . . . . ?
C3R C4R C5R C6R -1.0(4) . . . . ?
C4R C5R C6R C7R 1.0(4) . . . . ?
C5R C6R C7R C2R 0.0(4) . . . . ?
C5R C6R C7R C8R 179.3(2) . . . . ?
C6R C7R C8R Br2R -0.3(5) . . . . ?
C6R C7R C8R C9R -178.0(2) . . . . ?
C7R C2R C3R C4R 1.1(4) . . . . ?
C7R C8R C9R C10R -178.8(2) . . . . ?
C7R C8R C9R C14R 0.1(4) . . . . ?
C8R C9R C10R C11R 178.9(3) . . . . ?
C8R C9R C14R C1R -1.1(4) . . . . ?
C8R C9R C14R C13R 179.4(2) . . . . ?
C9R C10R C11R C12R 2.0(4) . . . . ?
C10R C9R C14R C1R 177.8(2) . . . . ?
C10R C9R C14R C13R -1.7(4) . . . . ?
C10R C11R C12R C13R -2.3(4) . . . . ?
C11R C12R C13R C14R 0.6(4) . . . . ?
C12R C13R C14R C1R -178.1(3) . . . . ?
C12R C13R C14R C9R 1.4(4) . . . . ?
C14R C1R C2R C3R 179.2(2) . . . . ?
C14R C1R C2R C7R 0.5(4) . . . . ?
C14R C9R C10R C11R 0.0(4) . . . . ?
